data_4037271
loop_
_publ_author_name
'Mondal, Soumik'
'Sureshan, Kana M.'

_publ_section_title
;
 Carbasugar Synthesis via Vinylogous Ketal: Total Syntheses of (+)-MK7607,
 (-)-MK7607, (-)-Gabosine A, (-)-Epoxydine B, (-)-Epoxydine C,
 epi-(+)-Gabosine E and epi-(+)-MK7607.
;
_journal_issue 23
_journal_name_full 'The Journal of organic chemistry'
_journal_page_first 11635
_journal_page_last 11645
_journal_paper_doi 10.1021/acs.joc.6b01876
_journal_volume 81
_journal_year 2016
_chemical_formula_moiety 'C21 H26 O7'
_chemical_formula_sum 'C21 H26 O7'
_chemical_formula_weight 390.42
_chemical_melting_point 481.15
_space_group_IT_number 14
_space_group_name_Hall '-P 2ybc'
_space_group_name_H-M_alt 'P 1 21/c 1'
_symmetry_cell_setting monoclinic
_symmetry_space_group_name_Hall '-P 2ybc'
_symmetry_space_group_name_H-M 'P 1 21/c 1'
_atom_sites_solution_hydrogens geom
_atom_sites_solution_primary direct
_atom_sites_solution_secondary difmap
_audit_creation_method SHELXL-97
_cell_angle_alpha 90.00
_cell_angle_beta 106.465(5)
_cell_angle_gamma 90.00
_cell_formula_units_Z 4
_cell_length_a 20.577(2)
_cell_length_b 6.0864(6)
_cell_length_c 16.6191(18)
_cell_measurement_reflns_used 9930
_cell_measurement_temperature 293(2)
_cell_measurement_theta_max 28.27
_cell_measurement_theta_min 2.47
_cell_volume 1996.0(4)
_computing_cell_refinement 'Bruker SAINT'
_computing_data_collection 'Bruker APEX2'
_computing_data_reduction 'Bruker SAINT'
_computing_molecular_graphics 'Bruker SHELXTL'
_computing_publication_material 'Bruker SHELXTL'
_computing_structure_refinement 'SHELXL-97 (Sheldrick, 2008)'
_computing_structure_solution 'SHELXS-97 (Sheldrick, 2008)'
_diffrn_ambient_temperature 293(2)
_diffrn_measured_fraction_theta_full 0.985
_diffrn_measured_fraction_theta_max 0.985
_diffrn_measurement_device_type 'Bruker APEX-II CCD'
_diffrn_measurement_method '\f and \w scans'
_diffrn_radiation_monochromator graphite
_diffrn_radiation_source 'fine-focus sealed tube'
_diffrn_radiation_type MoK\a
_diffrn_radiation_wavelength 0.71073
_diffrn_reflns_av_R_equivalents 0.0361
_diffrn_reflns_av_sigmaI/netI 0.0354
_diffrn_reflns_limit_h_max 24
_diffrn_reflns_limit_h_min -24
_diffrn_reflns_limit_k_max 7
_diffrn_reflns_limit_k_min -6
_diffrn_reflns_limit_l_max 19
_diffrn_reflns_limit_l_min -19
_diffrn_reflns_number 12970
_diffrn_reflns_theta_full 25.00
_diffrn_reflns_theta_max 25.00
_diffrn_reflns_theta_min 2.06
_diffrn_standards_number 0
_exptl_absorpt_coefficient_mu 0.097
_exptl_absorpt_correction_T_max 0.9903
_exptl_absorpt_correction_T_min 0.9808
_exptl_absorpt_correction_type multi-scan
_exptl_absorpt_process_details SADABS
_exptl_crystal_colour colourless
_exptl_crystal_density_diffrn 1.299
_exptl_crystal_density_meas 1.298
_exptl_crystal_density_method 'not measured'
_exptl_crystal_description block
_exptl_crystal_F_000 832
_exptl_crystal_size_max 0.20
_exptl_crystal_size_mid 0.15
_exptl_crystal_size_min 0.10
_refine_diff_density_max 0.343
_refine_diff_density_min -0.188
_refine_diff_density_rms 0.042
_refine_ls_extinction_method none
_refine_ls_goodness_of_fit_ref 1.035
_refine_ls_hydrogen_treatment mixed
_refine_ls_matrix_type full
_refine_ls_number_parameters 257
_refine_ls_number_reflns 3190
_refine_ls_number_restraints 1
_refine_ls_restrained_S_all 1.036
_refine_ls_R_factor_all 0.0506
_refine_ls_R_factor_gt 0.0425
_refine_ls_shift/su_max 0.000
_refine_ls_shift/su_mean 0.000
_refine_ls_structure_factor_coef Fsqd
_refine_ls_weighting_details 'calc w=1/[\s^2^(Fo^2^)+(0.0484P)^2^+1.3727P] where P=(Fo^2^+2Fc^2^)/3'
_refine_ls_weighting_scheme calc
_refine_ls_wR_factor_gt 0.1075
_refine_ls_wR_factor_ref 0.1161
_reflns_number_gt 2740
_reflns_number_total 3190
_reflns_threshold_expression >2\s(I)
_cod_data_source_file jo6b01876_si_002.cif
_cod_data_source_block kms_j_159_1
_cod_depositor_comments
;
The following automatic conversions were performed:

data item '_symmetry_cell_setting' value 'Monoclinic' was changed to
'monoclinic' in accordance with the
/home/saulius/struct/COD-crude-data/automatic-downloads/DataCite-retrospective/ACS/depositions/lib/dictionaries/cif_core.dic
dictionary named 'cif_core.dic' version 2.4.2 last updated on
2011-04-26.

Automatic conversion script
Id: cif_fix_values 6909 2019-04-08 15:41:33Z antanas 
;
_cod_original_cell_volume 1996.1(4)
_cod_original_sg_symbol_Hall '-P 2ybc '
_cod_original_sg_symbol_H-M 'P2(1)/c  '
_cod_database_code 4037271

loop_
_symmetry_equiv_pos_as_xyz
'x, y, z'
'-x, y+1/2, -z+1/2'
'-x, -y, -z'
'x, -y-1/2, z-1/2'

loop_
_atom_site_label
_atom_site_type_symbol
_atom_site_fract_x
_atom_site_fract_y
_atom_site_fract_z
_atom_site_U_iso_or_equiv
_atom_site_adp_type
_atom_site_occupancy
_atom_site_symmetry_multiplicity
_atom_site_calc_flag
_atom_site_refinement_flags
H7 H 0.3928(10) -0.442(3) 0.2174(11) 0.031(5) Uiso 1 1 d D
C1 C 0.29144(9) -0.1669(3) 0.19258(11) 0.0278(4) Uani 1 1 d .
H1 H 0.2868 -0.3053 0.1613 0.033 Uiso 1 1 calc R
C2 C 0.22529(9) -0.1185(3) 0.21439(11) 0.0282(4) Uani 1 1 d .
H2 H 0.2069 -0.2549 0.2304 0.034 Uiso 1 1 calc R
C3 C 0.23320(9) 0.0533(3) 0.28403(11) 0.0277(4) Uani 1 1 d .
H3 H 0.2400 0.1991 0.2627 0.033 Uiso 1 1 calc R
C4 C 0.29349(9) -0.0084(3) 0.35499(12) 0.0311(4) Uani 1 1 d .
H4 H 0.2883 -0.1583 0.3739 0.037 Uiso 1 1 calc R
C5 C 0.35662(9) 0.0077(3) 0.32544(12) 0.0312(4) Uani 1 1 d .
H5 H 0.3566 0.1495 0.2975 0.037 Uiso 1 1 calc R
C6 C 0.35531(9) -0.1726(3) 0.26416(11) 0.0265(4) Uani 1 1 d .
C7 C 0.40014(9) -0.3298(3) 0.26577(11) 0.0299(4) Uani 1 1 d D
C8 C 0.50175(13) -0.5256(4) 0.31262(16) 0.0546(6) Uani 1 1 d .
H8A H 0.5432 -0.5283 0.3574 0.082 Uiso 1 1 calc R
H8B H 0.5118 -0.5063 0.2601 0.082 Uiso 1 1 calc R
H8C H 0.4780 -0.6618 0.3118 0.082 Uiso 1 1 calc R
C9 C 0.22412(9) 0.0440(3) 0.08727(12) 0.0306(4) Uani 1 1 d .
C10 C 0.21083(11) 0.2872(3) 0.07251(14) 0.0426(5) Uani 1 1 d .
H10A H 0.1649 0.3092 0.0392 0.064 Uiso 1 1 calc R
H10B H 0.2412 0.3461 0.0435 0.064 Uiso 1 1 calc R
H10C H 0.2180 0.3606 0.1254 0.064 Uiso 1 1 calc R
C11 C 0.20944(12) -0.0837(4) 0.00627(13) 0.0431(5) Uani 1 1 d .
H11A H 0.1632 -0.0600 -0.0257 0.065 Uiso 1 1 calc R
H11B H 0.2167 -0.2374 0.0185 0.065 Uiso 1 1 calc R
H11C H 0.2391 -0.0349 -0.0255 0.065 Uiso 1 1 calc R
C12 C 0.38069(10) 0.1274(3) 0.46064(12) 0.0345(5) Uani 1 1 d .
C13 C 0.40763(13) 0.3578(4) 0.47264(15) 0.0522(6) Uani 1 1 d .
H13A H 0.4558 0.3542 0.4975 0.078 Uiso 1 1 calc R
H13B H 0.3867 0.4362 0.5089 0.078 Uiso 1 1 calc R
H13C H 0.3976 0.4305 0.4193 0.078 Uiso 1 1 calc R
C14 C 0.39770(12) 0.0003(4) 0.54136(14) 0.0490(6) Uani 1 1 d .
H14A H 0.4460 -0.0031 0.5653 0.073 Uiso 1 1 calc R
H14B H 0.3809 -0.1471 0.5305 0.073 Uiso 1 1 calc R
H14C H 0.3771 0.0699 0.5799 0.073 Uiso 1 1 calc R
C15 C 0.13975(9) 0.2448(3) 0.30923(11) 0.0291(4) Uani 1 1 d .
C16 C 0.07850(9) 0.2162(3) 0.33845(11) 0.0274(4) Uani 1 1 d .
C17 C 0.06400(10) 0.0192(3) 0.37163(12) 0.0328(4) Uani 1 1 d .
H17 H 0.0936 -0.0991 0.3772 0.039 Uiso 1 1 calc R
C18 C 0.00554(11) -0.0011(4) 0.39634(13) 0.0404(5) Uani 1 1 d .
H18 H -0.0041 -0.1330 0.4188 0.048 Uiso 1 1 calc R
C19 C -0.03859(10) 0.1742(4) 0.38777(13) 0.0435(5) Uani 1 1 d .
H19 H -0.0780 0.1597 0.4042 0.052 Uiso 1 1 calc R
C20 C -0.02445(11) 0.3699(4) 0.35507(13) 0.0424(5) Uani 1 1 d .
H20 H -0.0542 0.4876 0.3496 0.051 Uiso 1 1 calc R
C21 C 0.03418(10) 0.3925(3) 0.33019(12) 0.0353(5) Uani 1 1 d .
H21 H 0.0437 0.5250 0.3081 0.042 Uiso 1 1 calc R
O1 O 0.29255(6) 0.0134(2) 0.13700(8) 0.0308(3) Uani 1 1 d .
O2 O 0.18247(6) -0.0414(2) 0.13689(8) 0.0341(3) Uani 1 1 d .
O3 O 0.17249(6) 0.0520(2) 0.31033(8) 0.0306(3) Uani 1 1 d .
O4 O 0.30874(7) 0.1372(2) 0.42385(8) 0.0406(4) Uani 1 1 d .
O5 O 0.40807(7) 0.0083(2) 0.40214(8) 0.0403(4) Uani 1 1 d .
O6 O 0.46029(7) -0.3475(2) 0.32540(8) 0.0379(3) Uani 1 1 d .
O7 O 0.15828(8) 0.4156(2) 0.28725(11) 0.0485(4) Uani 1 1 d .

loop_
_atom_site_aniso_label
_atom_site_aniso_U_11
_atom_site_aniso_U_22
_atom_site_aniso_U_33
_atom_site_aniso_U_23
_atom_site_aniso_U_13
_atom_site_aniso_U_12
C1 0.0300(9) 0.0276(9) 0.0261(9) -0.0022(8) 0.0086(8) -0.0044(8)
C2 0.0242(9) 0.0300(10) 0.0290(10) 0.0030(8) 0.0054(8) -0.0038(8)
C3 0.0219(9) 0.0311(10) 0.0321(10) 0.0013(8) 0.0110(8) -0.0014(8)
C4 0.0299(10) 0.0344(10) 0.0288(10) -0.0048(8) 0.0079(8) 0.0029(8)
C5 0.0254(9) 0.0358(10) 0.0314(10) -0.0025(8) 0.0064(8) -0.0006(8)
C6 0.0251(9) 0.0307(9) 0.0246(9) -0.0010(8) 0.0085(7) -0.0020(8)
C7 0.0335(10) 0.0328(10) 0.0242(9) 0.0002(8) 0.0094(8) 0.0005(8)
C8 0.0537(14) 0.0600(15) 0.0486(14) -0.0013(12) 0.0120(11) 0.0288(12)
C9 0.0293(10) 0.0318(10) 0.0284(10) 0.0030(8) 0.0045(8) -0.0043(8)
C10 0.0493(13) 0.0333(11) 0.0431(12) 0.0045(10) 0.0097(10) -0.0020(10)
C11 0.0520(13) 0.0415(12) 0.0306(11) -0.0001(10) 0.0033(10) -0.0005(10)
C12 0.0366(10) 0.0380(11) 0.0285(10) -0.0067(9) 0.0087(8) -0.0008(9)
C13 0.0683(16) 0.0451(13) 0.0453(13) -0.0081(11) 0.0195(12) -0.0109(12)
C14 0.0510(13) 0.0559(14) 0.0377(12) 0.0055(11) 0.0088(10) 0.0067(11)
C15 0.0287(9) 0.0309(10) 0.0258(9) 0.0013(8) 0.0045(8) 0.0026(8)
C16 0.0259(9) 0.0330(10) 0.0213(9) -0.0025(8) 0.0035(7) 0.0025(8)
C17 0.0322(10) 0.0366(11) 0.0296(10) 0.0022(9) 0.0089(8) 0.0045(9)
C18 0.0404(11) 0.0475(12) 0.0369(11) 0.0055(10) 0.0166(9) -0.0007(10)
C19 0.0322(11) 0.0630(15) 0.0385(12) 0.0010(11) 0.0154(9) 0.0049(11)
C20 0.0339(11) 0.0525(13) 0.0395(12) -0.0018(10) 0.0084(9) 0.0141(10)
C21 0.0350(10) 0.0357(11) 0.0327(11) 0.0008(9) 0.0054(8) 0.0058(9)
O1 0.0285(7) 0.0365(7) 0.0268(7) 0.0044(6) 0.0067(5) -0.0055(6)
O2 0.0265(7) 0.0422(8) 0.0307(7) 0.0063(6) 0.0035(6) -0.0052(6)
O3 0.0257(7) 0.0292(7) 0.0401(8) 0.0040(6) 0.0143(6) 0.0019(5)
O4 0.0351(7) 0.0519(9) 0.0328(8) -0.0142(7) 0.0064(6) 0.0093(7)
O5 0.0305(7) 0.0551(9) 0.0325(8) -0.0149(7) 0.0042(6) 0.0004(7)
O6 0.0353(7) 0.0444(8) 0.0326(7) -0.0018(6) 0.0074(6) 0.0140(6)
O7 0.0497(9) 0.0314(8) 0.0732(11) 0.0124(8) 0.0316(8) 0.0033(7)

loop_
_atom_type_symbol
_atom_type_description
_atom_type_scat_dispersion_real
_atom_type_scat_dispersion_imag
_atom_type_scat_source
C C 0.0033 0.0016 'International Tables Vol C Tables 4.2.6.8 and 6.1.1.4'
H H 0.0000 0.0000 'International Tables Vol C Tables 4.2.6.8 and 6.1.1.4'
O O 0.0106 0.0060 'International Tables Vol C Tables 4.2.6.8 and 6.1.1.4'

loop_
_geom_angle_atom_site_label_1
_geom_angle_atom_site_label_2
_geom_angle_atom_site_label_3
_geom_angle
O1 C1 C6 110.88(14)
O1 C1 C2 100.48(14)
C6 C1 C2 116.95(15)
O1 C1 H1 109.4
C6 C1 H1 109.4
C2 C1 H1 109.4
O2 C2 C1 102.33(14)
O2 C2 C3 111.41(15)
C1 C2 C3 113.45(14)
O2 C2 H2 109.8
C1 C2 H2 109.8
C3 C2 H2 109.8
O3 C3 C4 110.92(14)
O3 C3 C2 108.10(14)
C4 C3 C2 108.08(15)
O3 C3 H3 109.9
C4 C3 H3 109.9
C2 C3 H3 109.9
O4 C4 C3 115.17(15)
O4 C4 C5 102.00(15)
C3 C4 C5 108.86(15)
O4 C4 H4 110.2
C3 C4 H4 110.2
C5 C4 H4 110.2
O5 C5 C6 118.90(16)
O5 C5 C4 101.56(14)
C6 C5 C4 108.77(15)
O5 C5 H5 109.0
C6 C5 H5 109.0
C4 C5 H5 109.0
C7 C6 C5 129.78(17)
C7 C6 C1 118.74(17)
C5 C6 C1 111.46(15)
C6 C7 O6 124.05(18)
C6 C7 H7 121.0(11)
O6 C7 H7 114.8(11)
O6 C8 H8A 109.5
O6 C8 H8B 109.5
H8A C8 H8B 109.5
O6 C8 H8C 109.5
H8A C8 H8C 109.5
H8B C8 H8C 109.5
O1 C9 O2 105.67(14)
O1 C9 C11 111.36(16)
O2 C9 C11 108.86(15)
O1 C9 C10 108.93(15)
O2 C9 C10 109.59(16)
C11 C9 C10 112.21(17)
C9 C10 H10A 109.5
C9 C10 H10B 109.5
H10A C10 H10B 109.5
C9 C10 H10C 109.5
H10A C10 H10C 109.5
H10B C10 H10C 109.5
C9 C11 H11A 109.5
C9 C11 H11B 109.5
H11A C11 H11B 109.5
C9 C11 H11C 109.5
H11A C11 H11C 109.5
H11B C11 H11C 109.5
O4 C12 O5 106.61(14)
O4 C12 C13 108.39(18)
O5 C12 C13 110.96(17)
O4 C12 C14 110.71(17)
O5 C12 C14 107.78(17)
C13 C12 C14 112.26(18)
C12 C13 H13A 109.5
C12 C13 H13B 109.5
H13A C13 H13B 109.5
C12 C13 H13C 109.5
H13A C13 H13C 109.5
H13B C13 H13C 109.5
C12 C14 H14A 109.5
C12 C14 H14B 109.5
H14A C14 H14B 109.5
C12 C14 H14C 109.5
H14A C14 H14C 109.5
H14B C14 H14C 109.5
O7 C15 O3 123.82(16)
O7 C15 C16 125.03(17)
O3 C15 C16 111.15(15)
C17 C16 C21 119.85(17)
C17 C16 C15 121.97(16)
C21 C16 C15 118.16(17)
C18 C17 C16 119.91(18)
C18 C17 H17 120.0
C16 C17 H17 120.0
C19 C18 C17 120.1(2)
C19 C18 H18 119.9
C17 C18 H18 119.9
C20 C19 C18 120.24(19)
C20 C19 H19 119.9
C18 C19 H19 119.9
C19 C20 C21 120.18(19)
C19 C20 H20 119.9
C21 C20 H20 119.9
C20 C21 C16 119.70(19)
C20 C21 H21 120.1
C16 C21 H21 120.1
C9 O1 C1 106.15(13)
C2 O2 C9 108.74(13)
C15 O3 C3 117.72(14)
C4 O4 C12 106.55(13)
C5 O5 C12 105.85(14)
C7 O6 C8 114.28(16)

loop_
_geom_bond_atom_site_label_1
_geom_bond_atom_site_label_2
_geom_bond_distance
C1 O1 1.439(2)
C1 C6 1.502(3)
C1 C2 1.533(2)
C1 H1 0.9800
C2 O2 1.419(2)
C2 C3 1.534(3)
C2 H2 0.9800
C3 O3 1.436(2)
C3 C4 1.497(3)
C3 H3 0.9800
C4 O4 1.411(2)
C4 C5 1.517(2)
C4 H4 0.9800
C5 O5 1.407(2)
C5 C6 1.492(3)
C5 H5 0.9800
C6 C7 1.324(3)
C7 O6 1.353(2)
C7 H7 1.034(15)
C8 O6 1.432(2)
C8 H8A 0.9600
C8 H8B 0.9600
C8 H8C 0.9600
C9 O1 1.429(2)
C9 O2 1.444(2)
C9 C11 1.509(3)
C9 C10 1.513(3)
C10 H10A 0.9600
C10 H10B 0.9600
C10 H10C 0.9600
C11 H11A 0.9600
C11 H11B 0.9600
C11 H11C 0.9600
C12 O4 1.434(2)
C12 O5 1.449(2)
C12 C13 1.501(3)
C12 C14 1.501(3)
C13 H13A 0.9600
C13 H13B 0.9600
C13 H13C 0.9600
C14 H14A 0.9600
C14 H14B 0.9600
C14 H14C 0.9600
C15 O7 1.200(2)
C15 O3 1.350(2)
C15 C16 1.484(2)
C16 C17 1.387(3)
C16 C21 1.390(3)
C17 C18 1.383(3)
C17 H17 0.9300
C18 C19 1.382(3)
C18 H18 0.9300
C19 C20 1.374(3)
C19 H19 0.9300
C20 C21 1.389(3)
C20 H20 0.9300
C21 H21 0.9300

loop_
_geom_torsion_atom_site_label_1
_geom_torsion_atom_site_label_2
_geom_torsion_atom_site_label_3
_geom_torsion_atom_site_label_4
_geom_torsion
O1 C1 C2 O2 38.15(16)
C6 C1 C2 O2 158.20(15)
O1 C1 C2 C3 -82.00(17)
C6 C1 C2 C3 38.1(2)
O2 C2 C3 O3 76.58(17)
C1 C2 C3 O3 -168.58(14)
O2 C2 C3 C4 -163.30(14)
C1 C2 C3 C4 -48.5(2)
O3 C3 C4 O4 -63.1(2)
C2 C3 C4 O4 178.58(15)
O3 C3 C4 C5 -176.86(15)
C2 C3 C4 C5 64.80(19)
O4 C4 C5 O5 41.74(18)
C3 C4 C5 O5 163.89(15)
O4 C4 C5 C6 167.94(15)
C3 C4 C5 C6 -69.9(2)
O5 C5 C6 C7 -7.6(3)
C4 C5 C6 C7 -123.0(2)
O5 C5 C6 C1 171.08(15)
C4 C5 C6 C1 55.7(2)
O1 C1 C6 C7 -108.13(19)
C2 C1 C6 C7 137.52(18)
O1 C1 C6 C5 73.03(18)
C2 C1 C6 C5 -41.3(2)
C5 C6 C7 O6 -3.6(3)
C1 C6 C7 O6 177.78(16)
O7 C15 C16 C17 -172.80(19)
O3 C15 C16 C17 7.3(2)
O7 C15 C16 C21 8.6(3)
O3 C15 C16 C21 -171.33(16)
C21 C16 C17 C18 0.0(3)
C15 C16 C17 C18 -178.58(18)
C16 C17 C18 C19 0.2(3)
C17 C18 C19 C20 -0.3(3)
C18 C19 C20 C21 0.2(3)
C19 C20 C21 C16 0.0(3)
C17 C16 C21 C20 -0.1(3)
C15 C16 C21 C20 178.50(18)
O2 C9 O1 C1 25.29(18)
C11 C9 O1 C1 -92.76(17)
C10 C9 O1 C1 142.96(16)
C6 C1 O1 C9 -163.28(14)
C2 C1 O1 C9 -38.95(17)
C1 C2 O2 C9 -24.04(18)
C3 C2 O2 C9 97.51(16)
O1 C9 O2 C2 0.54(19)
C11 C9 O2 C2 120.25(17)
C10 C9 O2 C2 -116.69(17)
O7 C15 O3 C3 0.4(3)
C16 C15 O3 C3 -179.69(14)
C4 C3 O3 C15 115.92(17)
C2 C3 O3 C15 -125.76(16)
C3 C4 O4 C12 -149.83(16)
C5 C4 O4 C12 -32.12(19)
O5 C12 O4 C4 11.3(2)
C13 C12 O4 C4 130.79(17)
C14 C12 O4 C4 -105.68(19)
C6 C5 O5 C12 -154.28(16)
C4 C5 O5 C12 -35.06(19)
O4 C12 O5 C5 16.3(2)
C13 C12 O5 C5 -101.54(19)
C14 C12 O5 C5 135.17(17)
C6 C7 O6 C8 -177.70(19)
